data_2224060
loop_
_publ_author_name
'Yang, De-Suo'

_publ_section_title
;
 <i>N</i>'-(5-Hydroxy-2-nitrobenzylidene)-2-methoxybenzohydrazide
;
_journal_coeditor_code WN2358
_journal_issue 11
_journal_name_full 'Acta Crystallographica Section E'
_journal_page_first o2864
_journal_paper_doi 10.1107/S1600536809043840
_journal_volume 65
_journal_year 2009
_chemical_formula_iupac 'C15 H13 N3 O5'
_chemical_formula_moiety 'C15 H13 N3 O5'
_chemical_formula_sum 'C15 H13 N3 O5'
_chemical_formula_weight 315.28
_chemical_name_systematic
;
<i>N</i>'-(5-Hydroxy-2-nitrobenzylidene)-2-methoxybenzohydrazide
;
_space_group_IT_number 2
_symmetry_cell_setting triclinic
_symmetry_space_group_name_Hall '-P 1'
_symmetry_space_group_name_H-M 'P -1'
_atom_sites_solution_hydrogens geom
_atom_sites_solution_primary direct
_atom_sites_solution_secondary difmap
_audit_creation_method SHELXL-97
_cell_angle_alpha 86.902(5)
_cell_angle_beta 83.023(5)
_cell_angle_gamma 82.509(5)
_cell_formula_units_Z 4
_cell_length_a 8.7540(9)
_cell_length_b 9.0529(9)
_cell_length_c 18.2159(17)
_cell_measurement_reflns_used 2340
_cell_measurement_temperature 298(2)
_cell_measurement_theta_max 25.3
_cell_measurement_theta_min 2.5
_cell_volume 1419.6(2)
_computing_cell_refinement 'SAINT (Bruker, 2002)'
_computing_data_collection 'SMART (Bruker, 2002)'
_computing_data_reduction 'SAINT (Bruker, 2002)'
_computing_molecular_graphics 'SHELXTL (Sheldrick, 2008)'
_computing_publication_material 'SHELXTL (Sheldrick, 2008)'
_computing_structure_refinement 'SHELXL97 (Sheldrick, 2008)'
_computing_structure_solution 'SHELXS97 (Sheldrick, 2008)'
_diffrn_ambient_temperature 298(2)
_diffrn_measured_fraction_theta_full 0.979
_diffrn_measured_fraction_theta_max 0.979
_diffrn_measurement_device_type 'Bruker SMART CCD'
_diffrn_measurement_method \w
_diffrn_radiation_monochromator graphite
_diffrn_radiation_source 'fine-focus sealed tube'
_diffrn_radiation_type MoK\a
_diffrn_radiation_wavelength 0.71073
_diffrn_reflns_av_R_equivalents 0.0173
_diffrn_reflns_av_sigmaI/netI 0.0364
_diffrn_reflns_limit_h_max 11
_diffrn_reflns_limit_h_min -10
_diffrn_reflns_limit_k_max 9
_diffrn_reflns_limit_k_min -11
_diffrn_reflns_limit_l_max 23
_diffrn_reflns_limit_l_min -23
_diffrn_reflns_number 8779
_diffrn_reflns_theta_full 27.00
_diffrn_reflns_theta_max 27.00
_diffrn_reflns_theta_min 2.25
_exptl_absorpt_coefficient_mu 0.113
_exptl_absorpt_correction_T_max 0.9832
_exptl_absorpt_correction_T_min 0.9810
_exptl_absorpt_correction_type multi-scan
_exptl_absorpt_process_details '(SADABS; Sheldrick, 1996)'
_exptl_crystal_colour colorless
_exptl_crystal_density_diffrn 1.475
_exptl_crystal_density_method 'not measured'
_exptl_crystal_description block
_exptl_crystal_F_000 656
_exptl_crystal_size_max 0.17
_exptl_crystal_size_mid 0.15
_exptl_crystal_size_min 0.15
_refine_diff_density_max 0.234
_refine_diff_density_min -0.262
_refine_ls_extinction_method none
_refine_ls_goodness_of_fit_ref 1.036
_refine_ls_hydrogen_treatment mixed
_refine_ls_matrix_type full
_refine_ls_number_parameters 425
_refine_ls_number_reflns 6066
_refine_ls_number_restraints 2
_refine_ls_restrained_S_all 1.036
_refine_ls_R_factor_all 0.0720
_refine_ls_R_factor_gt 0.0468
_refine_ls_shift/su_max 0.001
_refine_ls_shift/su_mean 0.000
_refine_ls_structure_factor_coef Fsqd
_refine_ls_weighting_details 'calc w=1/[\s^2^(Fo^2^)+(0.0544P)^2^+0.1933P] where P=(Fo^2^+2Fc^2^)/3'
_refine_ls_weighting_scheme calc
_refine_ls_wR_factor_gt 0.1065
_refine_ls_wR_factor_ref 0.1228
_reflns_number_gt 4236
_reflns_number_total 6066
_reflns_threshold_expression I>2\s(I)
_cod_data_source_file wn2358.cif
_cod_data_source_block I
_cod_database_code 2224060
_cod_database_fobs_code 2224060

loop_
_symmetry_equiv_pos_as_xyz
'x, y, z'
'-x, -y, -z'

loop_
_atom_site_type_symbol
_atom_site_label
_atom_site_fract_x
_atom_site_fract_y
_atom_site_fract_z
_atom_site_U_iso_or_equiv
_atom_site_adp_type
_atom_site_calc_flag
_atom_site_refinement_flags
_atom_site_occupancy
_atom_site_disorder_assembly
_atom_site_disorder_group
O O1 0.43038(17) 0.56766(15) 0.20225(9) 0.0651(4) Uani d . 1 . .
O O2 0.51734(15) 0.97729(14) 0.11083(7) 0.0496(3) Uani d . 1 . .
O O3 0.04575(17) 0.86066(17) -0.04665(8) 0.0648(4) Uani d . 1 . .
O O4 -0.19271(18) 0.88756(16) -0.06698(8) 0.0642(4) Uani d . 1 . .
O O5 -0.22760(16) 0.36644(15) 0.16573(7) 0.0516(4) Uani d . 1 . .
H H5 -0.1793 0.3639 0.2017 0.077 Uiso calc R 1 . .
O O6 0.93551(17) 0.39747(18) 0.28075(8) 0.0630(4) Uani d . 1 . .
O O7 1.02232(16) 0.21547(16) 0.48449(7) 0.0548(4) Uani d . 1 . .
O O8 0.54241(17) -0.09248(17) 0.43071(8) 0.0655(4) Uani d . 1 . .
O O9 0.30249(18) -0.12659(17) 0.44316(8) 0.0662(4) Uani d . 1 . .
O O10 0.27735(16) 0.33708(14) 0.18156(7) 0.0489(3) Uani d . 1 . .
H H10 0.3249 0.4094 0.1814 0.073 Uiso calc R 1 . .
N N1 0.20958(17) 0.68586(16) 0.12448(8) 0.0415(4) Uani d . 1 . .
N N2 0.32509(17) 0.76663(16) 0.13956(9) 0.0426(4) Uani d D 1 . .
N N3 -0.08536(19) 0.82546(17) -0.03512(8) 0.0426(4) Uani d . 1 . .
N N4 0.71155(17) 0.24869(17) 0.34137(8) 0.0405(4) Uani d . 1 . .
N N5 0.82807(18) 0.27753(18) 0.38088(8) 0.0437(4) Uani d D 1 . .
N N6 0.41209(19) -0.06591(17) 0.41211(8) 0.0435(4) Uani d . 1 . .
C C1 -0.02579(19) 0.67167(19) 0.07731(9) 0.0346(4) Uani d . 1 . .
C C2 -0.1160(2) 0.70609(19) 0.01894(9) 0.0357(4) Uani d . 1 . .
C C3 -0.2360(2) 0.6249(2) 0.00901(10) 0.0413(4) Uani d . 1 . .
H H3 -0.2926 0.6485 -0.0310 0.050 Uiso calc R 1 . .
C C4 -0.2708(2) 0.5109(2) 0.05763(10) 0.0433(4) Uani d . 1 . .
H H4 -0.3505 0.4564 0.0507 0.052 Uiso calc R 1 . .
C C5 -0.1862(2) 0.47659(19) 0.11782(9) 0.0378(4) Uani d . 1 . .
C C6 -0.06376(19) 0.55545(19) 0.12606(9) 0.0366(4) Uani d . 1 . .
H H6 -0.0057 0.5296 0.1653 0.044 Uiso calc R 1 . .
C C7 0.1012(2) 0.7541(2) 0.09190(10) 0.0398(4) Uani d . 1 . .
H H7 0.1011 0.8542 0.0773 0.048 Uiso calc R 1 . .
C C8 0.4347(2) 0.6969(2) 0.17976(10) 0.0404(4) Uani d . 1 . .
C C9 0.56063(19) 0.7798(2) 0.19878(10) 0.0380(4) Uani d . 1 . .
C C10 0.6016(2) 0.9147(2) 0.16516(10) 0.0395(4) Uani d . 1 . .
C C11 0.7241(2) 0.9775(2) 0.18779(11) 0.0497(5) Uani d . 1 . .
H H11 0.7510 1.0673 0.1661 0.060 Uiso calc R 1 . .
C C12 0.8050(2) 0.9064(3) 0.24229(12) 0.0584(6) Uani d . 1 . .
H H12 0.8865 0.9492 0.2573 0.070 Uiso calc R 1 . .
C C13 0.7685(2) 0.7741(3) 0.27496(12) 0.0576(6) Uani d . 1 . .
H H13 0.8250 0.7267 0.3115 0.069 Uiso calc R 1 . .
C C14 0.6473(2) 0.7120(2) 0.25317(10) 0.0479(5) Uani d . 1 . .
H H14 0.6224 0.6220 0.2754 0.058 Uiso calc R 1 . .
C C15 0.5651(2) 1.1071(2) 0.07190(12) 0.0562(5) Uani d . 1 . .
H H15A 0.5549 1.1870 0.1054 0.084 Uiso calc R 1 . .
H H15B 0.5011 1.1353 0.0330 0.084 Uiso calc R 1 . .
H H15C 0.6714 1.0866 0.0511 0.084 Uiso calc R 1 . .
C C16 0.47579(19) 0.15649(19) 0.33463(9) 0.0350(4) Uani d . 1 . .
C C17 0.3836(2) 0.04192(19) 0.35190(9) 0.0352(4) Uani d . 1 . .
C C18 0.2637(2) 0.0237(2) 0.31102(10) 0.0404(4) Uani d . 1 . .
H H18 0.2052 -0.0547 0.3231 0.048 Uiso calc R 1 . .
C C19 0.2313(2) 0.1207(2) 0.25315(10) 0.0419(4) Uani d . 1 . .
H H19 0.1525 0.1071 0.2251 0.050 Uiso calc R 1 . .
C C20 0.3170(2) 0.23981(19) 0.23648(9) 0.0373(4) Uani d . 1 . .
C C21 0.43944(19) 0.25484(19) 0.27658(9) 0.0365(4) Uani d . 1 . .
H H21 0.4983 0.3329 0.2641 0.044 Uiso calc R 1 . .
C C22 0.6037(2) 0.1839(2) 0.37580(10) 0.0400(4) Uani d . 1 . .
H H22 0.6048 0.1544 0.4255 0.048 Uiso calc R 1 . .
C C23 0.9387(2) 0.3552(2) 0.34549(10) 0.0413(4) Uani d . 1 . .
C C24 1.0637(2) 0.3942(2) 0.38721(10) 0.0420(4) Uani d . 1 . .
C C25 1.1028(2) 0.3282(2) 0.45480(11) 0.0451(5) Uani d . 1 . .
C C26 1.2213(2) 0.3780(3) 0.48783(13) 0.0611(6) Uani d . 1 . .
H H26 1.2481 0.3351 0.5328 0.073 Uiso calc R 1 . .
C C27 1.2983(3) 0.4902(3) 0.45383(16) 0.0701(7) Uani d . 1 . .
H H27 1.3751 0.5246 0.4770 0.084 Uiso calc R 1 . .
C C28 1.2647(3) 0.5530(3) 0.38670(15) 0.0669(7) Uani d . 1 . .
H H28 1.3199 0.6272 0.3637 0.080 Uiso calc R 1 . .
C C29 1.1482(2) 0.5044(2) 0.35392(12) 0.0531(5) Uani d . 1 . .
H H29 1.1252 0.5464 0.3082 0.064 Uiso calc R 1 . .
C C30 1.0611(3) 0.1437(3) 0.55204(11) 0.0626(6) Uani d . 1 . .
H H30A 1.1698 0.1073 0.5472 0.094 Uiso calc R 1 . .
H H30B 1.0019 0.0617 0.5637 0.094 Uiso calc R 1 . .
H H30C 1.0380 0.2134 0.5909 0.094 Uiso calc R 1 . .
H H2 0.331(3) 0.8598(14) 0.1214(12) 0.080 Uiso d D 1 . .
H H5A 0.833(3) 0.243(2) 0.4276(7) 0.080 Uiso d D 1 . .

loop_
_atom_site_aniso_label
_atom_site_aniso_U_11
_atom_site_aniso_U_22
_atom_site_aniso_U_33
_atom_site_aniso_U_12
_atom_site_aniso_U_13
_atom_site_aniso_U_23
O1 0.0588(9) 0.0480(9) 0.0964(12) -0.0217(7) -0.0397(8) 0.0299(8)
O2 0.0452(8) 0.0470(8) 0.0607(9) -0.0190(6) -0.0160(6) 0.0159(6)
O3 0.0507(9) 0.0761(11) 0.0666(10) -0.0205(8) -0.0020(7) 0.0268(8)
O4 0.0730(10) 0.0556(9) 0.0715(10) -0.0181(7) -0.0394(8) 0.0242(7)
O5 0.0604(9) 0.0534(8) 0.0477(8) -0.0284(7) -0.0168(7) 0.0145(6)
O6 0.0574(9) 0.0893(11) 0.0492(9) -0.0331(8) -0.0201(7) 0.0254(8)
O7 0.0522(8) 0.0695(10) 0.0476(8) -0.0127(7) -0.0238(7) 0.0083(7)
O8 0.0525(9) 0.0743(10) 0.0677(10) -0.0008(7) -0.0205(8) 0.0273(8)
O9 0.0741(11) 0.0728(10) 0.0595(9) -0.0395(8) -0.0200(8) 0.0271(8)
O10 0.0550(9) 0.0468(8) 0.0502(8) -0.0150(6) -0.0250(6) 0.0149(6)
N1 0.0358(8) 0.0410(9) 0.0513(9) -0.0146(7) -0.0137(7) 0.0082(7)
N2 0.0386(8) 0.0378(8) 0.0558(10) -0.0144(7) -0.0182(7) 0.0112(7)
N3 0.0461(9) 0.0428(9) 0.0404(9) -0.0097(7) -0.0102(7) 0.0051(7)
N4 0.0372(8) 0.0488(9) 0.0391(8) -0.0115(7) -0.0156(7) 0.0050(7)
N5 0.0394(9) 0.0598(10) 0.0360(8) -0.0171(7) -0.0143(7) 0.0085(7)
N6 0.0506(10) 0.0404(9) 0.0406(9) -0.0082(7) -0.0098(7) 0.0053(7)
C1 0.0298(9) 0.0360(9) 0.0385(9) -0.0057(7) -0.0052(7) 0.0017(7)
C2 0.0378(9) 0.0355(9) 0.0339(9) -0.0055(7) -0.0052(7) 0.0022(7)
C3 0.0422(10) 0.0476(11) 0.0368(10) -0.0089(8) -0.0142(8) 0.0024(8)
C4 0.0435(11) 0.0459(11) 0.0450(11) -0.0171(8) -0.0119(8) 0.0011(8)
C5 0.0410(10) 0.0360(9) 0.0365(9) -0.0083(8) -0.0029(8) 0.0022(7)
C6 0.0337(9) 0.0405(10) 0.0371(9) -0.0076(7) -0.0097(7) 0.0043(7)
C7 0.0388(10) 0.0363(10) 0.0458(10) -0.0105(8) -0.0100(8) 0.0091(8)
C8 0.0368(10) 0.0391(10) 0.0471(11) -0.0101(8) -0.0108(8) 0.0078(8)
C9 0.0314(9) 0.0426(10) 0.0409(10) -0.0061(7) -0.0060(7) -0.0028(8)
C10 0.0325(9) 0.0446(10) 0.0422(10) -0.0068(8) -0.0044(8) -0.0033(8)
C11 0.0421(11) 0.0505(12) 0.0602(13) -0.0177(9) -0.0063(9) -0.0070(10)
C12 0.0470(12) 0.0711(15) 0.0638(14) -0.0138(11) -0.0193(10) -0.0179(12)
C13 0.0543(13) 0.0689(15) 0.0540(13) -0.0043(11) -0.0241(10) -0.0102(11)
C14 0.0476(11) 0.0512(12) 0.0459(11) -0.0042(9) -0.0124(9) 0.0013(9)
C15 0.0533(13) 0.0510(12) 0.0652(14) -0.0200(10) -0.0035(10) 0.0141(10)
C16 0.0319(9) 0.0398(10) 0.0327(9) -0.0039(7) -0.0040(7) 0.0022(7)
C17 0.0369(9) 0.0353(9) 0.0331(9) -0.0036(7) -0.0058(7) 0.0025(7)
C18 0.0431(10) 0.0391(10) 0.0417(10) -0.0153(8) -0.0075(8) 0.0032(8)
C19 0.0421(10) 0.0451(11) 0.0421(10) -0.0109(8) -0.0149(8) 0.0007(8)
C20 0.0386(10) 0.0392(10) 0.0341(9) -0.0034(8) -0.0080(7) 0.0040(7)
C21 0.0350(9) 0.0379(10) 0.0383(9) -0.0094(7) -0.0081(7) 0.0050(7)
C22 0.0385(10) 0.0479(11) 0.0351(9) -0.0090(8) -0.0116(8) 0.0084(8)
C23 0.0371(10) 0.0455(11) 0.0426(10) -0.0073(8) -0.0096(8) 0.0045(8)
C24 0.0312(9) 0.0459(11) 0.0498(11) -0.0020(8) -0.0087(8) -0.0084(9)
C25 0.0348(10) 0.0507(11) 0.0509(12) -0.0012(9) -0.0104(8) -0.0107(9)
C26 0.0478(12) 0.0715(15) 0.0688(15) -0.0012(11) -0.0264(11) -0.0182(12)
C27 0.0467(13) 0.0724(16) 0.099(2) -0.0132(12) -0.0231(13) -0.0300(15)
C28 0.0499(13) 0.0615(15) 0.0938(19) -0.0185(11) -0.0072(13) -0.0183(13)
C29 0.0434(11) 0.0504(12) 0.0667(14) -0.0097(9) -0.0041(10) -0.0077(10)
C30 0.0601(14) 0.0785(16) 0.0502(12) 0.0022(12) -0.0255(10) 0.0047(11)

loop_
_atom_type_symbol
_atom_type_description
_atom_type_scat_dispersion_real
_atom_type_scat_dispersion_imag
_atom_type_scat_source
C C 0.0033 0.0016 'International Tables Vol C Tables 4.2.6.8 and 6.1.1.4'
H H 0.0000 0.0000 'International Tables Vol C Tables 4.2.6.8 and 6.1.1.4'
N N 0.0061 0.0033 'International Tables Vol C Tables 4.2.6.8 and 6.1.1.4'
O O 0.0106 0.0060 'International Tables Vol C Tables 4.2.6.8 and 6.1.1.4'

loop_
_geom_angle_atom_site_label_1
_geom_angle_atom_site_label_2
_geom_angle_atom_site_label_3
_geom_angle_site_symmetry_1
_geom_angle_site_symmetry_3
_geom_angle
_geom_angle_publ_flag
C10 O2 C15 . . 117.91(15) ?
C5 O5 H5 . . 109.5 ?
C25 O7 C30 . . 118.82(15) ?
C20 O10 H10 . . 109.5 ?
C7 N1 N2 . . 117.33(15) ?
C8 N2 N1 . . 117.45(14) ?
C8 N2 H2 . . 120.6(15) ?
N1 N2 H2 . . 121.8(15) ?
O3 N3 O4 . . 122.64(16) ?
O3 N3 C2 . . 118.98(15) ?
O4 N3 C2 . . 118.38(15) ?
C22 N4 N5 . . 117.22(15) ?
C23 N5 N4 . . 117.46(15) ?
C23 N5 H5A . . 121.0(15) ?
N4 N5 H5A . . 121.5(16) ?
O8 N6 O9 . . 122.25(16) ?
O8 N6 C17 . . 119.37(16) ?
O9 N6 C17 . . 118.38(15) ?
C6 C1 C2 . . 117.02(15) ?
C6 C1 C7 . . 118.44(15) ?
C2 C1 C7 . . 124.49(15) ?
C3 C2 C1 . . 121.54(16) ?
C3 C2 N3 . . 117.21(15) ?
C1 C2 N3 . . 121.23(15) ?
C4 C3 C2 . . 120.29(16) ?
C4 C3 H3 . . 119.9 ?
C2 C3 H3 . . 119.9 ?
C3 C4 C5 . . 119.66(16) ?
C3 C4 H4 . . 120.2 ?
C5 C4 H4 . . 120.2 ?
O5 C5 C6 . . 122.68(16) ?
O5 C5 C4 . . 117.72(16) ?
C6 C5 C4 . . 119.59(16) ?
C1 C6 C5 . . 121.84(16) ?
C1 C6 H6 . . 119.1 ?
C5 C6 H6 . . 119.1 ?
N1 C7 C1 . . 118.35(16) ?
N1 C7 H7 . . 120.8 ?
C1 C7 H7 . . 120.8 ?
O1 C8 N2 . . 120.76(16) ?
O1 C8 C9 . . 119.55(16) ?
N2 C8 C9 . . 119.67(15) ?
C14 C9 C10 . . 118.09(16) ?
C14 C9 C8 . . 115.65(16) ?
C10 C9 C8 . . 126.22(16) ?
O2 C10 C11 . . 123.15(17) ?
O2 C10 C9 . . 117.06(15) ?
C11 C10 C9 . . 119.79(17) ?
C12 C11 C10 . . 119.68(19) ?
C12 C11 H11 . . 120.2 ?
C10 C11 H11 . . 120.2 ?
C13 C12 C11 . . 121.47(19) ?
C13 C12 H12 . . 119.3 ?
C11 C12 H12 . . 119.3 ?
C12 C13 C14 . . 119.1(2) ?
C12 C13 H13 . . 120.5 ?
C14 C13 H13 . . 120.5 ?
C13 C14 C9 . . 121.9(2) ?
C13 C14 H14 . . 119.1 ?
C9 C14 H14 . . 119.1 ?
O2 C15 H15A . . 109.5 ?
O2 C15 H15B . . 109.5 ?
H15A C15 H15B . . 109.5 ?
O2 C15 H15C . . 109.5 ?
H15A C15 H15C . . 109.5 ?
H15B C15 H15C . . 109.5 ?
C21 C16 C17 . . 117.22(15) ?
C21 C16 C22 . . 118.02(16) ?
C17 C16 C22 . . 124.70(15) ?
C18 C17 C16 . . 121.56(15) ?
C18 C17 N6 . . 117.20(15) ?
C16 C17 N6 . . 121.22(15) ?
C19 C18 C17 . . 120.27(16) ?
C19 C18 H18 . . 119.9 ?
C17 C18 H18 . . 119.9 ?
C18 C19 C20 . . 119.51(16) ?
C18 C19 H19 . . 120.2 ?
C20 C19 H19 . . 120.2 ?
O10 C20 C21 . . 122.29(16) ?
O10 C20 C19 . . 118.01(15) ?
C21 C20 C19 . . 119.70(16) ?
C16 C21 C20 . . 121.65(16) ?
C16 C21 H21 . . 119.2 ?
C20 C21 H21 . . 119.2 ?
N4 C22 C16 . . 117.72(16) ?
N4 C22 H22 . . 121.1 ?
C16 C22 H22 . . 121.1 ?
O6 C23 N5 . . 121.09(16) ?
O6 C23 C24 . . 119.70(17) ?
N5 C23 C24 . . 119.17(16) ?
C29 C24 C25 . . 118.61(17) ?
C29 C24 C23 . . 115.53(17) ?
C25 C24 C23 . . 125.85(18) ?
O7 C25 C26 . . 123.40(19) ?
O7 C25 C24 . . 117.22(16) ?
C26 C25 C24 . . 119.4(2) ?
C27 C26 C25 . . 119.8(2) ?
C27 C26 H26 . . 120.1 ?
C25 C26 H26 . . 120.1 ?
C28 C27 C26 . . 121.6(2) ?
C28 C27 H27 . . 119.2 ?
C26 C27 H27 . . 119.2 ?
C27 C28 C29 . . 118.8(2) ?
C27 C28 H28 . . 120.6 ?
C29 C28 H28 . . 120.6 ?
C28 C29 C24 . . 121.7(2) ?
C28 C29 H29 . . 119.1 ?
C24 C29 H29 . . 119.1 ?
O7 C30 H30A . . 109.5 ?
O7 C30 H30B . . 109.5 ?
H30A C30 H30B . . 109.5 ?
O7 C30 H30C . . 109.5 ?
H30A C30 H30C . . 109.5 ?
H30B C30 H30C . . 109.5 ?

loop_
_geom_bond_atom_site_label_1
_geom_bond_atom_site_label_2
_geom_bond_site_symmetry_2
_geom_bond_distance
_geom_bond_publ_flag
O1 C8 . 1.223(2) ?
O2 C10 . 1.361(2) ?
O2 C15 . 1.423(2) ?
O3 N3 . 1.2217(19) ?
O4 N3 . 1.2228(19) ?
O5 C5 . 1.346(2) ?
O5 H5 . 0.8200 ?
O6 C23 . 1.223(2) ?
O7 C25 . 1.366(2) ?
O7 C30 . 1.418(2) ?
O8 N6 . 1.220(2) ?
O9 N6 . 1.231(2) ?
O10 C20 . 1.344(2) ?
O10 H10 . 0.8200 ?
N1 C7 . 1.256(2) ?
N1 N2 . 1.3837(19) ?
N2 C8 . 1.348(2) ?
N2 H2 . 0.895(10) ?
N3 C2 . 1.451(2) ?
N4 C22 . 1.260(2) ?
N4 N5 . 1.3764(19) ?
N5 C23 . 1.351(2) ?
N5 H5A . 0.895(10) ?
N6 C17 . 1.451(2) ?
C1 C6 . 1.387(2) ?
C1 C2 . 1.399(2) ?
C1 C7 . 1.474(2) ?
C2 C3 . 1.392(2) ?
C3 C4 . 1.364(2) ?
C3 H3 . 0.9300 ?
C4 C5 . 1.396(2) ?
C4 H4 . 0.9300 ?
C5 C6 . 1.390(2) ?
C6 H6 . 0.9300 ?
C7 H7 . 0.9300 ?
C8 C9 . 1.495(2) ?
C9 C14 . 1.389(3) ?
C9 C10 . 1.405(3) ?
C10 C11 . 1.391(2) ?
C11 C12 . 1.373(3) ?
C11 H11 . 0.9300 ?
C12 C13 . 1.367(3) ?
C12 H12 . 0.9300 ?
C13 C14 . 1.371(3) ?
C13 H13 . 0.9300 ?
C14 H14 . 0.9300 ?
C15 H15A . 0.9600 ?
C15 H15B . 0.9600 ?
C15 H15C . 0.9600 ?
C16 C21 . 1.385(2) ?
C16 C17 . 1.395(2) ?
C16 C22 . 1.475(2) ?
C17 C18 . 1.390(2) ?
C18 C19 . 1.367(2) ?
C18 H18 . 0.9300 ?
C19 C20 . 1.393(2) ?
C19 H19 . 0.9300 ?
C20 C21 . 1.393(2) ?
C21 H21 . 0.9300 ?
C22 H22 . 0.9300 ?
C23 C24 . 1.493(2) ?
C24 C29 . 1.388(3) ?
C24 C25 . 1.400(3) ?
C25 C26 . 1.394(3) ?
C26 C27 . 1.371(3) ?
C26 H26 . 0.9300 ?
C27 C28 . 1.368(3) ?
C27 H27 . 0.9300 ?
C28 C29 . 1.373(3) ?
C28 H28 . 0.9300 ?
C29 H29 . 0.9300 ?
C30 H30A . 0.9600 ?
C30 H30B . 0.9600 ?
C30 H30C . 0.9600 ?

loop_
_geom_hbond_atom_site_label_D
_geom_hbond_atom_site_label_H
_geom_hbond_atom_site_label_A
_geom_hbond_site_symmetry_A
_geom_hbond_distance_DH
_geom_hbond_distance_HA
_geom_hbond_distance_DA
_geom_hbond_angle_DHA
O5 H5 O6 1_455 0.82 1.91 2.721(2) 169
O10 H10 O1 . 0.82 1.88 2.689(2) 168
